data_4113315
loop_
_publ_author_name
'Junji Kobayashi'
'Keiko Kawaguchi'
'Takayuki Kawashima'

_publ_section_title
;
 Water-Coordinated Neutral Silane Complex: A Frozen Intermediate of
 Hydrolysis of Alkoxysilanes
;
_journal_name_full 'Journal of the American Chemical Society'
_journal_page_first 16318
_journal_page_last 16319
_journal_paper_doi 10.1021/ja047249r
_journal_volume 126
_journal_year 2004
_chemical_formula_sum 'C38 H55 O5 Si'
_chemical_formula_weight 619.91
_chemical_melting_point 536(4)
_chemical_name_common 1-aquo-5-carbasilatrane
_chemical_name_systematic
; 
 ? 
;
_space_group_IT_number 14
_symmetry_cell_setting monoclinic
_symmetry_space_group_name_Hall '-P 2yn'
_symmetry_space_group_name_H-M 'P 1 21/n 1'
_atom_sites_solution_hydrogens geom
_atom_sites_solution_primary direct
_atom_sites_solution_secondary difmap
_audit_creation_method SHELXL-97
_cell_angle_alpha 90.0000(11)
_cell_angle_beta 90.3493(11)
_cell_angle_gamma 90.0000(11)
_cell_formula_units_Z 4
_cell_length_a 10.451(3)
_cell_length_b 20.497(6)
_cell_length_c 16.753(5)
_cell_measurement_temperature 130(2)
_cell_volume 3588.7(18)
_computing_structure_refinement 'SHELXL-97 (Sheldrick, 1997)'
_computing_structure_solution 'SHELXS-97 (Sheldrick, 1990)'
_diffrn_ambient_temperature 130(2)
_diffrn_measured_fraction_theta_full 0.551
_diffrn_measured_fraction_theta_max 0.551
_diffrn_radiation_monochromator graphite
_diffrn_radiation_source 'fine-focus sealed tube'
_diffrn_radiation_type MoK\a
_diffrn_radiation_wavelength 0.71070
_diffrn_reflns_av_R_equivalents 0.0363
_diffrn_reflns_av_sigmaI/netI 0.0585
_diffrn_reflns_limit_h_max 13
_diffrn_reflns_limit_h_min -13
_diffrn_reflns_limit_k_max 23
_diffrn_reflns_limit_k_min -26
_diffrn_reflns_limit_l_max 20
_diffrn_reflns_limit_l_min -21
_diffrn_reflns_number 15473
_diffrn_reflns_theta_full 27.48
_diffrn_reflns_theta_max 27.48
_diffrn_reflns_theta_min 3.03
_exptl_absorpt_coefficient_mu 0.105
_exptl_absorpt_correction_T_max 0.9896
_exptl_absorpt_correction_T_min 0.9493
_exptl_crystal_colour colorless
_exptl_crystal_density_diffrn 1.147
_exptl_crystal_F_000 1348
_exptl_crystal_size_max 0.50
_exptl_crystal_size_mid 0.20
_exptl_crystal_size_min 0.10
_refine_diff_density_max 0.289
_refine_diff_density_min -0.295
_refine_diff_density_rms 0.060
_refine_ls_extinction_method none
_refine_ls_goodness_of_fit_ref 1.126
_refine_ls_hydrogen_treatment mixed
_refine_ls_matrix_type full
_refine_ls_number_parameters 564
_refine_ls_number_reflns 4530
_refine_ls_number_restraints 0
_refine_ls_restrained_S_all 1.126
_refine_ls_R_factor_all 0.0665
_refine_ls_R_factor_gt 0.0560
_refine_ls_shift/su_max 0.193
_refine_ls_shift/su_mean 0.020
_refine_ls_structure_factor_coef Fsqd
_refine_ls_weighting_details 'calc w=1/[\s^2^(Fo^2^)+(0.0396P)^2^+4.7326P] where P=(Fo^2^+2Fc^2^)/3'
_refine_ls_weighting_scheme calc
_refine_ls_wR_factor_gt 0.1194
_refine_ls_wR_factor_ref 0.1278
_reflns_number_gt 3910
_reflns_number_total 4530
_reflns_threshold_expression >2sigma(I)
_cod_data_source_file ja047249rsi20040511_115548.cif
_cod_data_source_block silax
_cod_original_sg_symbol_H-M ' P 1 21/n 1'
_cod_database_code 4113315

loop_
_symmetry_equiv_pos_as_xyz
'x, y, z'
'-x+1/2, y+1/2, -z+1/2'
'-x, -y, -z'
'x-1/2, -y-1/2, z-1/2'

loop_
_atom_site_label
_atom_site_type_symbol
_atom_site_fract_x
_atom_site_fract_y
_atom_site_fract_z
_atom_site_U_iso_or_equiv
_atom_site_adp_type
_atom_site_occupancy
_atom_site_symmetry_multiplicity
_atom_site_calc_flag
Si1 Si -0.00325(9) 0.10269(5) 0.91971(6) 0.0199(2) Uani 1 1 d
C1 C 0.1143(3) 0.17543(15) 0.90938(19) 0.0166(7) Uani 1 1 d
O1 O -0.1151(2) 0.03696(13) 0.93088(15) 0.0229(6) Uani 1 1 d
O2 O 0.0493(2) 0.06663(11) 0.83585(13) 0.0234(5) Uani 1 1 d
C2 C 0.1459(3) 0.10083(16) 0.7987(2) 0.0204(7) Uani 1 1 d
C3 C 0.1886(3) 0.15872(16) 0.83475(19) 0.0194(7) Uani 1 1 d
C4 C 0.2852(3) 0.19404(17) 0.7986(2) 0.0207(8) Uani 1 1 d
H1 H 0.307(3) 0.2356(17) 0.825(2) 0.025 Uiso 1 1 d
C5 C 0.3402(3) 0.17412(17) 0.7265(2) 0.0211(8) Uani 1 1 d
C6 C 0.2948(3) 0.11679(18) 0.6923(2) 0.0250(8) Uani 1 1 d
H2 H 0.324(3) 0.1020(18) 0.643(2) 0.030 Uiso 1 1 d
C7 C 0.1985(4) 0.07971(18) 0.7275(2) 0.0273(8) Uani 1 1 d
H3 H 0.169(3) 0.0377(19) 0.704(2) 0.033 Uiso 1 1 d
C8 C 0.4431(3) 0.21686(17) 0.6867(2) 0.0254(8) Uani 1 1 d
C9 C 0.5529(4) 0.2293(2) 0.7469(3) 0.0350(10) Uani 1 1 d
H4 H 0.597(4) 0.186(2) 0.765(2) 0.052 Uiso 1 1 d
H5 H 0.522(4) 0.251(2) 0.798(3) 0.052 Uiso 1 1 d
H6 H 0.606(4) 0.257(2) 0.723(3) 0.052 Uiso 1 1 d
C10 C 0.4987(4) 0.1854(2) 0.6124(3) 0.0367(10) Uani 1 1 d
H7 H 0.569(4) 0.218(2) 0.591(2) 0.055 Uiso 1 1 d
H8 H 0.428(4) 0.180(2) 0.571(3) 0.055 Uiso 1 1 d
H9 H 0.537(4) 0.139(2) 0.625(3) 0.055 Uiso 1 1 d
C11 C 0.3836(4) 0.2826(2) 0.6638(3) 0.0386(11) Uani 1 1 d
H10 H 0.448(4) 0.310(2) 0.641(3) 0.058 Uiso 1 1 d
H11 H 0.343(4) 0.306(2) 0.710(3) 0.058 Uiso 1 1 d
H12 H 0.314(4) 0.279(2) 0.620(3) 0.058 Uiso 1 1 d
O3 O 0.0657(2) 0.07970(11) 1.00966(13) 0.0216(5) Uani 1 1 d
C12 C 0.1605(3) 0.12302(16) 1.0364(2) 0.0204(8) Uani 1 1 d
C13 C 0.1910(3) 0.17473(15) 0.98573(19) 0.0174(7) Uani 1 1 d
C14 C 0.2818(3) 0.21968(17) 1.0114(2) 0.0198(7) Uani 1 1 d
H13 H 0.303(3) 0.2580(17) 0.978(2) 0.023 Uiso 1 1 d
C15 C 0.3429(3) 0.21478(17) 1.0858(2) 0.0226(8) Uani 1 1 d
C16 C 0.3086(3) 0.16254(17) 1.1340(2) 0.0237(8) Uani 1 1 d
H14 H 0.347(3) 0.1581(17) 1.184(2) 0.029 Uiso 1 1 d
C17 C 0.2176(3) 0.11604(17) 1.1101(2) 0.0247(8) Uani 1 1 d
H15 H 0.191(3) 0.0794(17) 1.148(2) 0.029 Uiso 1 1 d
C18 C 0.4383(3) 0.26779(17) 1.1113(2) 0.0242(8) Uani 1 1 d
C19 C 0.5381(4) 0.2786(2) 1.0461(3) 0.0322(9) Uani 1 1 d
H16 H 0.587(4) 0.238(2) 1.033(2) 0.048 Uiso 1 1 d
H17 H 0.599(4) 0.314(2) 1.064(2) 0.048 Uiso 1 1 d
H18 H 0.500(4) 0.294(2) 0.994(3) 0.048 Uiso 1 1 d
C20 C 0.5090(4) 0.2486(2) 1.1875(3) 0.0380(10) Uani 1 1 d
H19 H 0.450(4) 0.245(2) 1.231(3) 0.057 Uiso 1 1 d
H20 H 0.570(4) 0.285(2) 1.205(3) 0.057 Uiso 1 1 d
H21 H 0.562(4) 0.210(2) 1.181(3) 0.057 Uiso 1 1 d
C21 C 0.3657(4) 0.3318(2) 1.1263(3) 0.0401(11) Uani 1 1 d
H22 H 0.318(4) 0.347(2) 1.074(3) 0.060 Uiso 1 1 d
H23 H 0.426(4) 0.366(2) 1.147(3) 0.060 Uiso 1 1 d
H24 H 0.304(4) 0.325(2) 1.175(3) 0.060 Uiso 1 1 d
O4 O -0.1330(2) 0.15199(11) 0.91894(14) 0.0228(5) Uani 1 1 d
C22 C -0.1037(3) 0.21700(16) 0.9066(2) 0.0214(8) Uani 1 1 d
C23 C 0.0258(3) 0.23335(16) 0.90133(19) 0.0173(7) Uani 1 1 d
C24 C 0.0589(3) 0.29819(16) 0.88910(19) 0.0200(7) Uani 1 1 d
H25 H 0.149(3) 0.3103(16) 0.885(2) 0.024 Uiso 1 1 d
C25 C -0.0343(3) 0.34745(17) 0.88172(19) 0.0221(8) Uani 1 1 d
C26 C -0.1614(3) 0.32863(18) 0.8865(2) 0.0255(8) Uani 1 1 d
H26 H -0.226(3) 0.3616(18) 0.884(2) 0.030 Uiso 1 1 d
C27 C -0.1970(3) 0.26390(17) 0.8991(2) 0.0243(8) Uani 1 1 d
H27 H -0.287(3) 0.2537(17) 0.901(2) 0.029 Uiso 1 1 d
C28 C 0.0086(3) 0.41818(16) 0.8682(2) 0.0252(8) Uani 1 1 d
C29 C 0.0939(4) 0.4392(2) 0.9386(3) 0.0340(10) Uani 1 1 d
H28 H 0.127(4) 0.485(2) 0.925(2) 0.051 Uiso 1 1 d
H29 H 0.171(4) 0.412(2) 0.943(2) 0.051 Uiso 1 1 d
H30 H 0.052(4) 0.436(2) 0.991(3) 0.051 Uiso 1 1 d
C30 C 0.0853(4) 0.4229(2) 0.7909(2) 0.0314(9) Uani 1 1 d
H31 H 0.030(4) 0.411(2) 0.744(3) 0.047 Uiso 1 1 d
H32 H 0.157(4) 0.393(2) 0.791(2) 0.047 Uiso 1 1 d
H33 H 0.113(4) 0.470(2) 0.783(2) 0.047 Uiso 1 1 d
C31 C -0.1047(4) 0.4651(2) 0.8624(3) 0.0356(10) Uani 1 1 d
H34 H -0.066(4) 0.513(2) 0.852(2) 0.053 Uiso 1 1 d
H35 H -0.161(4) 0.464(2) 0.917(3) 0.053 Uiso 1 1 d
H36 H -0.163(4) 0.456(2) 0.817(3) 0.053 Uiso 1 1 d
C32 C 0.5740(6) 0.0522(3) 0.8460(3) 0.0567(14) Uani 1 1 d
H37 H 0.667(5) 0.058(3) 0.817(3) 0.085 Uiso 1 1 d
H38 H 0.501(5) 0.066(3) 0.813(3) 0.085 Uiso 1 1 d
H39 H 0.566(5) 0.005(3) 0.855(3) 0.085 Uiso 1 1 d
C33 C 0.5644(4) 0.0858(2) 0.9254(3) 0.0438(11) Uani 1 1 d
H40 H 0.581(4) 0.135(2) 0.920(2) 0.053 Uiso 1 1 d
H41 H 0.478(4) 0.078(2) 0.950(3) 0.053 Uiso 1 1 d
O5 O 0.6570(2) 0.05623(13) 0.97932(16) 0.0328(6) Uani 1 1 d
C34 C 0.6594(5) 0.0876(2) 1.0565(3) 0.0456(11) Uani 1 1 d
H42 H 0.564(4) 0.089(2) 1.077(3) 0.055 Uiso 1 1 d
H43 H 0.687(4) 0.136(2) 1.046(2) 0.055 Uiso 1 1 d
C35 C 0.7500(5) 0.0512(3) 1.1104(3) 0.0494(12) Uani 1 1 d
H44 H 0.722(5) 0.005(3) 1.112(3) 0.074 Uiso 1 1 d
H45 H 0.746(5) 0.071(2) 1.165(3) 0.074 Uiso 1 1 d
H46 H 0.843(5) 0.055(2) 1.088(3) 0.074 Uiso 1 1 d
C36 C 0.4710(7) 0.4056(4) 0.8482(5) 0.095(2) Uani 1 1 d
H47 H 0.405(7) 0.372(4) 0.898(4) 0.142 Uiso 1 1 d
H48 H 0.535(7) 0.419(3) 0.788(4) 0.142 Uiso 1 1 d
H49 H 0.401(7) 0.435(3) 0.815(4) 0.142 Uiso 1 1 d
C37 C 0.5385(7) 0.4457(4) 0.9101(5) 0.089(2) Uani 1 1 d
H50 H 0.609(6) 0.415(3) 0.951(3) 0.106 Uiso 1 1 d
H51 H 0.585(6) 0.483(3) 0.875(4) 0.106 Uiso 1 1 d
C38 C 0.4642(6) 0.4819(3) 0.9676(4) 0.0694(16) Uani 1 1 d
H52 H 0.404(5) 0.451(3) 1.004(3) 0.083 Uiso 1 1 d
H53 H 0.398(5) 0.514(3) 0.936(3) 0.083 Uiso 1 1 d
H54 H -0.091(4) -0.001(2) 0.950(3) 0.052(14) Uiso 1 1 d
H55 H -0.198(6) 0.051(3) 0.957(3) 0.097(19) Uiso 1 1 d

loop_
_atom_site_aniso_label
_atom_site_aniso_U_11
_atom_site_aniso_U_22
_atom_site_aniso_U_33
_atom_site_aniso_U_23
_atom_site_aniso_U_13
_atom_site_aniso_U_12
Si1 0.0187(5) 0.0176(5) 0.0235(5) 0.0008(4) -0.0018(4) -0.0013(4)
C1 0.0167(16) 0.0174(17) 0.0157(17) 0.0017(14) -0.0015(13) 0.0021(13)
O1 0.0228(14) 0.0181(13) 0.0280(14) 0.0018(11) -0.0001(11) -0.0009(11)
O2 0.0256(13) 0.0200(13) 0.0246(13) -0.0014(10) 0.0003(10) -0.0046(10)
C2 0.0206(17) 0.0186(17) 0.0220(18) 0.0023(15) -0.0006(14) 0.0038(15)
C3 0.0170(17) 0.0208(18) 0.0203(18) 0.0021(15) -0.0038(14) 0.0039(14)
C4 0.0208(18) 0.0173(18) 0.0241(19) 0.0011(15) -0.0021(15) 0.0027(15)
C5 0.0178(17) 0.0254(19) 0.0199(18) 0.0048(15) -0.0003(14) 0.0041(15)
C6 0.0261(19) 0.031(2) 0.0183(19) -0.0013(16) 0.0058(16) 0.0038(16)
C7 0.030(2) 0.024(2) 0.028(2) -0.0040(16) 0.0007(17) 0.0031(16)
C8 0.0232(19) 0.027(2) 0.026(2) 0.0023(16) 0.0025(16) -0.0009(16)
C9 0.028(2) 0.044(3) 0.034(2) 0.004(2) 0.0024(19) -0.0063(19)
C10 0.031(2) 0.048(3) 0.031(2) -0.002(2) 0.0077(19) -0.004(2)
C11 0.035(2) 0.036(3) 0.046(3) 0.018(2) 0.007(2) 0.001(2)
O3 0.0243(13) 0.0174(12) 0.0230(13) 0.0020(10) -0.0028(10) -0.0046(10)
C12 0.0183(17) 0.0207(18) 0.0223(19) 0.0002(15) -0.0022(15) -0.0008(14)
C13 0.0172(16) 0.0175(17) 0.0176(17) 0.0008(14) 0.0002(14) 0.0000(14)
C14 0.0186(17) 0.0182(17) 0.0228(19) 0.0001(15) 0.0011(15) -0.0006(14)
C15 0.0184(17) 0.0252(19) 0.024(2) -0.0037(15) 0.0004(15) 0.0012(15)
C16 0.0244(19) 0.027(2) 0.0200(19) 0.0030(16) -0.0065(16) 0.0012(16)
C17 0.030(2) 0.024(2) 0.0202(19) 0.0035(16) -0.0011(16) -0.0030(16)
C18 0.0207(18) 0.027(2) 0.0252(19) 0.0020(16) -0.0037(16) -0.0026(15)
C19 0.028(2) 0.038(2) 0.030(2) 0.0037(19) 0.0033(18) -0.0093(19)
C20 0.036(2) 0.047(3) 0.030(2) 0.003(2) -0.013(2) -0.016(2)
C21 0.035(2) 0.029(2) 0.056(3) -0.012(2) -0.004(2) -0.0038(19)
O4 0.0191(12) 0.0181(12) 0.0312(14) 0.0035(11) 0.0020(10) -0.0019(10)
C22 0.0233(18) 0.0180(17) 0.0226(19) 0.0012(14) -0.0035(15) -0.0023(15)
C23 0.0195(17) 0.0177(17) 0.0147(17) -0.0008(13) 0.0003(14) 0.0003(14)
C24 0.0233(18) 0.0204(18) 0.0164(18) 0.0007(14) 0.0003(15) -0.0011(15)
C25 0.0297(19) 0.0203(18) 0.0164(17) -0.0012(14) 0.0000(15) 0.0002(15)
C26 0.0258(19) 0.0209(19) 0.030(2) -0.0009(16) -0.0020(16) 0.0058(16)
C27 0.0184(18) 0.026(2) 0.029(2) 0.0023(16) -0.0006(16) 0.0001(15)
C28 0.030(2) 0.0181(18) 0.027(2) 0.0026(15) 0.0006(16) -0.0005(15)
C29 0.042(3) 0.024(2) 0.036(2) -0.0026(19) -0.010(2) -0.0045(19)
C30 0.039(2) 0.022(2) 0.032(2) 0.0047(18) 0.003(2) -0.0018(18)
C31 0.035(2) 0.022(2) 0.050(3) 0.008(2) 0.002(2) 0.0035(18)
C32 0.061(3) 0.043(3) 0.066(4) -0.003(3) -0.032(3) 0.000(3)
C33 0.032(2) 0.041(3) 0.058(3) 0.006(2) -0.011(2) 0.006(2)
O5 0.0251(14) 0.0312(15) 0.0420(16) 0.0018(13) 0.0001(12) 0.0013(12)
C34 0.049(3) 0.047(3) 0.040(3) 0.001(2) 0.009(2) 0.011(2)
C35 0.053(3) 0.058(3) 0.037(3) 0.005(2) 0.007(2) 0.012(3)
C36 0.093(5) 0.082(5) 0.108(6) -0.021(4) -0.034(4) 0.020(4)
C37 0.078(5) 0.088(5) 0.100(5) -0.020(4) 0.002(4) 0.013(4)
C38 0.061(4) 0.056(4) 0.091(5) 0.006(3) -0.002(3) 0.010(3)

loop_
_atom_type_symbol
_atom_type_description
_atom_type_scat_dispersion_real
_atom_type_scat_dispersion_imag
_atom_type_scat_source
C C 0.0033 0.0016 'International Tables Vol C Tables 4.2.6.8 and 6.1.1.4'
H H 0.0000 0.0000 'International Tables Vol C Tables 4.2.6.8 and 6.1.1.4'
O O 0.0106 0.0060 'International Tables Vol C Tables 4.2.6.8 and 6.1.1.4'
Si Si 0.0817 0.0704 'International Tables Vol C Tables 4.2.6.8 and 6.1.1.4'

loop_
_geom_angle_atom_site_label_1
_geom_angle_atom_site_label_2
_geom_angle_atom_site_label_3
_geom_angle
_geom_angle_site_symmetry_1
_geom_angle_site_symmetry_3
O2 Si1 O4 121.46(12) . .
O2 Si1 O3 118.08(12) . .
O4 Si1 O3 119.91(12) . .
O2 Si1 O1 88.48(12) . .
O4 Si1 O1 85.79(13) . .
O3 Si1 O1 88.45(12) . .
O2 Si1 C1 93.04(13) . .
O4 Si1 C1 92.76(13) . .
O3 Si1 C1 91.51(12) . .
O1 Si1 C1 178.30(15) . .
C13 C1 C23 114.0(3) . .
C13 C1 C3 115.2(3) . .
C23 C1 C3 114.9(3) . .
C13 C1 Si1 104.5(2) . .
C23 C1 Si1 102.9(2) . .
C3 C1 Si1 103.2(2) . .
Si1 O1 H54 121(3) . .
Si1 O1 H55 113(3) . .
H54 O1 H55 110(4) . .
C2 O2 Si1 113.3(2) . .
O2 C2 C7 121.6(3) . .
O2 C2 C3 117.8(3) . .
C7 C2 C3 120.5(3) . .
C4 C3 C2 119.0(3) . .
C4 C3 C1 128.4(3) . .
C2 C3 C1 112.6(3) . .
C3 C4 C5 121.9(3) . .
C3 C4 H1 115(2) . .
C5 C4 H1 123(2) . .
C6 C5 C4 117.4(3) . .
C6 C5 C8 122.7(3) . .
C4 C5 C8 119.9(3) . .
C5 C6 C7 122.1(3) . .
C5 C6 H2 122(2) . .
C7 C6 H2 116(2) . .
C2 C7 C6 119.0(3) . .
C2 C7 H3 119(2) . .
C6 C7 H3 122(2) . .
C10 C8 C11 109.0(3) . .
C10 C8 C5 112.5(3) . .
C11 C8 C5 108.9(3) . .
C10 C8 C9 108.6(3) . .
C11 C8 C9 108.5(3) . .
C5 C8 C9 109.2(3) . .
C8 C9 H4 112(2) . .
C8 C9 H5 113(2) . .
H4 C9 H5 105(3) . .
C8 C9 H6 106(3) . .
H4 C9 H6 114(3) . .
H5 C9 H6 107(4) . .
C8 C10 H7 107(2) . .
C8 C10 H8 109(2) . .
H7 C10 H8 110(3) . .
C8 C10 H9 112(2) . .
H7 C10 H9 112(3) . .
H8 C10 H9 108(3) . .
C8 C11 H10 110(3) . .
C8 C11 H11 114(3) . .
H10 C11 H11 108(4) . .
C8 C11 H12 113(2) . .
H10 C11 H12 105(3) . .
H11 C11 H12 106(3) . .
C12 O3 Si1 113.3(2) . .
C17 C12 C13 121.7(3) . .
C17 C12 O3 121.5(3) . .
C13 C12 O3 116.8(3) . .
C14 C13 C12 118.3(3) . .
C14 C13 C1 128.0(3) . .
C12 C13 C1 113.7(3) . .
C13 C14 C15 122.3(3) . .
C13 C14 H13 120.5(19) . .
C15 C14 H13 117.2(19) . .
C16 C15 C14 117.0(3) . .
C16 C15 C18 123.6(3) . .
C14 C15 C18 119.3(3) . .
C15 C16 C17 122.3(3) . .
C15 C16 H14 119(2) . .
C17 C16 H14 119(2) . .
C12 C17 C16 118.4(3) . .
C12 C17 H15 121.1(19) . .
C16 C17 H15 120.5(19) . .
C20 C18 C19 107.8(3) . .
C20 C18 C15 111.3(3) . .
C19 C18 C15 110.4(3) . .
C20 C18 C21 108.8(3) . .
C19 C18 C21 109.3(3) . .
C15 C18 C21 109.2(3) . .
C18 C19 H16 112(2) . .
C18 C19 H17 109(2) . .
H16 C19 H17 110(3) . .
C18 C19 H18 113(2) . .
H16 C19 H18 106(3) . .
H17 C19 H18 106(3) . .
C18 C20 H19 110(3) . .
C18 C20 H20 111(2) . .
H19 C20 H20 104(4) . .
C18 C20 H21 113(3) . .
H19 C20 H21 112(4) . .
H20 C20 H21 106(3) . .
C18 C21 H22 110(3) . .
C18 C21 H23 110(3) . .
H22 C21 H23 112(4) . .
C18 C21 H24 108(2) . .
H22 C21 H24 113(3) . .
H23 C21 H24 102(3) . .
C22 O4 Si1 113.5(2) . .
C27 C22 O4 122.0(3) . .
C27 C22 C23 120.9(3) . .
O4 C22 C23 117.1(3) . .
C24 C23 C22 118.8(3) . .
C24 C23 C1 127.7(3) . .
C22 C23 C1 113.5(3) . .
C23 C24 C25 121.7(3) . .
C23 C24 H25 120(2) . .
C25 C24 H25 119(2) . .
C26 C25 C24 117.3(3) . .
C26 C25 C28 123.5(3) . .
C24 C25 C28 119.2(3) . .
C25 C26 C27 122.0(3) . .
C25 C26 H26 119(2) . .
C27 C26 H26 119(2) . .
C22 C27 C26 119.3(3) . .
C22 C27 H27 122(2) . .
C26 C27 H27 118(2) . .
C31 C28 C30 108.5(3) . .
C31 C28 C25 112.2(3) . .
C30 C28 C25 109.9(3) . .
C31 C28 C29 108.5(3) . .
C30 C28 C29 109.1(3) . .
C25 C28 C29 108.7(3) . .
C28 C29 H28 107(2) . .
C28 C29 H29 112(2) . .
H28 C29 H29 105(3) . .
C28 C29 H30 114(2) . .
H28 C29 H30 114(3) . .
H29 C29 H30 105(3) . .
C28 C30 H31 111(2) . .
C28 C30 H32 112(2) . .
H31 C30 H32 106(3) . .
C28 C30 H33 109(2) . .
H31 C30 H33 107(3) . .
H32 C30 H33 112(3) . .
C28 C31 H34 107(2) . .
C28 C31 H35 111(2) . .
H34 C31 H35 111(3) . .
C28 C31 H36 114(3) . .
H34 C31 H36 106(3) . .
H35 C31 H36 108(3) . .
C33 C32 H37 114(3) . .
C33 C32 H38 108(3) . .
H37 C32 H38 114(4) . .
C33 C32 H39 109(3) . .
H37 C32 H39 104(4) . .
H38 C32 H39 107(4) . .
O5 C33 C32 108.1(4) . .
O5 C33 H40 111(2) . .
C32 C33 H40 111(2) . .
O5 C33 H41 106(2) . .
C32 C33 H41 111(2) . .
H40 C33 H41 110(3) . .
C34 O5 C33 112.2(3) . .
O5 C34 C35 108.9(4) . .
O5 C34 H42 107(2) . .
C35 C34 H42 114(2) . .
O5 C34 H43 106(2) . .
C35 C34 H43 114(2) . .
H42 C34 H43 107(3) . .
C34 C35 H44 107(3) . .
C34 C35 H45 109(3) . .
H44 C35 H45 110(4) . .
C34 C35 H46 109(3) . .
H44 C35 H46 111(4) . .
H45 C35 H46 109(4) . .
C37 C36 H47 95(3) . .
C37 C36 H48 101(3) . .
H47 C36 H48 160(5) . .
C37 C36 H49 111(4) . .
H47 C36 H49 106(5) . .
H48 C36 H49 80(4) . .
C38 C37 C36 119.4(6) . .
C38 C37 H50 103(3) . .
C36 C37 H50 114(3) . .
C38 C37 H51 104(3) . .
C36 C37 H51 103(3) . .
H50 C37 H51 114(4) . .
C37 C38 C38 117.7(7) . 3_667
C37 C38 H52 113(3) . .
C38 C38 H52 100(3) 3_667 .
C37 C38 H53 109(3) . .
C38 C38 H53 111(3) 3_667 .
H52 C38 H53 105(4) . .

loop_
_geom_bond_atom_site_label_1
_geom_bond_atom_site_label_2
_geom_bond_distance
_geom_bond_site_symmetry_2
Si1 O2 1.683(2) .
Si1 O4 1.691(2) .
Si1 O3 1.732(2) .
Si1 O1 1.795(3) .
Si1 C1 1.940(3) .
C1 C13 1.505(4) .
C1 C23 1.511(4) .
C1 C3 1.515(5) .
O1 H54 0.88(5) .
O1 H55 1.02(6) .
O2 C2 1.381(4) .
C2 C7 1.386(5) .
C2 C3 1.402(5) .
C3 C4 1.384(5) .
C4 C5 1.403(5) .
C4 H1 0.99(3) .
C5 C6 1.390(5) .
C5 C8 1.542(5) .
C6 C7 1.395(5) .
C6 H2 0.93(4) .
C7 H3 0.99(4) .
C8 C10 1.520(5) .
C8 C11 1.531(5) .
C8 C9 1.544(5) .
C9 H4 1.05(4) .
C9 H5 1.02(4) .
C9 H6 0.89(4) .
C10 H7 1.05(4) .
C10 H8 1.01(4) .
C10 H9 1.05(4) .
C11 H10 0.96(5) .
C11 H11 1.00(5) .
C11 H12 1.03(5) .
O3 C12 1.402(4) .
C12 C17 1.376(5) .
C12 C13 1.396(4) .
C13 C14 1.389(5) .
C14 C15 1.401(5) .
C14 H13 0.99(3) .
C15 C16 1.389(5) .
C15 C18 1.534(5) .
C16 C17 1.402(5) .
C16 H14 0.93(4) .
C17 H15 1.02(4) .
C18 C20 1.522(5) .
C18 C19 1.531(5) .
C18 C21 1.536(5) .
C19 H16 1.01(4) .
C19 H17 1.01(4) .
C19 H18 1.01(4) .
C20 H19 0.97(5) .
C20 H20 1.02(5) .
C20 H21 0.96(5) .
C21 H22 1.04(5) .
C21 H23 1.01(5) .
C21 H24 1.06(5) .
O4 C22 1.383(4) .
C22 C27 1.375(5) .
C22 C23 1.397(4) .
C23 C24 1.389(5) .
C24 C25 1.408(5) .
C24 H25 0.98(3) .
C25 C26 1.387(5) .
C25 C28 1.535(5) .
C26 C27 1.394(5) .
C26 H26 0.96(4) .
C27 H27 0.96(3) .
C28 C31 1.528(5) .
C28 C30 1.529(5) .
C28 C29 1.536(5) .
C29 H28 1.03(4) .
C29 H29 0.98(4) .
C29 H30 0.99(4) .
C30 H31 1.01(4) .
C30 H32 0.96(4) .
C30 H33 1.01(4) .
C31 H34 1.07(4) .
C31 H35 1.09(4) .
C31 H36 0.99(4) .
C32 C33 1.502(7) .
C32 H37 1.10(5) .
C32 H38 0.98(5) .
C32 H39 0.98(6) .
C33 O5 1.453(5) .
C33 H40 1.02(4) .
C33 H41 1.01(5) .
O5 C34 1.444(5) .
C34 C35 1.502(6) .
C34 H42 1.06(4) .
C34 H43 1.04(5) .
C35 H44 0.98(5) .
C35 H45 1.00(5) .
C35 H46 1.04(5) .
C36 C37 1.496(9) .
C36 H47 1.29(7) .
C36 H48 1.24(7) .
C36 H49 1.10(7) .
C37 C38 1.445(8) .
C37 H50 1.18(6) .
C37 H51 1.09(6) .
C38 C38 1.510(12) 3_667
C38 H52 1.08(5) .
C38 H53 1.09(5) .

loop_
_geom_torsion_atom_site_label_1
_geom_torsion_atom_site_label_2
_geom_torsion_atom_site_label_3
_geom_torsion_atom_site_label_4
_geom_torsion
_geom_torsion_site_symmetry_4
O2 Si1 C1 C13 -122.3(2) .
O4 Si1 C1 C13 115.9(2) .
O3 Si1 C1 C13 -4.1(2) .
O1 Si1 C1 C13 84(5) .
O2 Si1 C1 C23 118.3(2) .
O4 Si1 C1 C23 -3.4(2) .
O3 Si1 C1 C23 -123.5(2) .
O1 Si1 C1 C23 -35(5) .
O2 Si1 C1 C3 -1.5(2) .
O4 Si1 C1 C3 -123.2(2) .
O3 Si1 C1 C3 116.7(2) .
O1 Si1 C1 C3 -155(5) .
O4 Si1 O2 C2 95.5(2) .
O3 Si1 O2 C2 -93.0(2) .
O1 Si1 O2 C2 179.6(2) .
C1 Si1 O2 C2 0.4(2) .
Si1 O2 C2 C7 -178.0(3) .
Si1 O2 C2 C3 1.0(4) .
O2 C2 C3 C4 -179.8(3) .
C7 C2 C3 C4 -0.8(5) .
O2 C2 C3 C1 -2.3(4) .
C7 C2 C3 C1 176.7(3) .
C13 C1 C3 C4 -67.2(4) .
C23 C1 C3 C4 68.3(4) .
Si1 C1 C3 C4 179.5(3) .
C13 C1 C3 C2 115.5(3) .
C23 C1 C3 C2 -109.0(3) .
Si1 C1 C3 C2 2.3(3) .
C2 C3 C4 C5 1.0(5) .
C1 C3 C4 C5 -176.1(3) .
C3 C4 C5 C6 -0.5(5) .
C3 C4 C5 C8 177.1(3) .
C4 C5 C6 C7 -0.2(5) .
C8 C5 C6 C7 -177.8(3) .
O2 C2 C7 C6 179.1(3) .
C3 C2 C7 C6 0.2(5) .
C5 C6 C7 C2 0.4(5) .
C6 C5 C8 C10 -6.7(5) .
C4 C5 C8 C10 175.8(3) .
C6 C5 C8 C11 114.3(4) .
C4 C5 C8 C11 -63.2(4) .
C6 C5 C8 C9 -127.4(4) .
C4 C5 C8 C9 55.1(4) .
O2 Si1 O3 C12 98.9(2) .
O4 Si1 O3 C12 -89.4(2) .
O1 Si1 O3 C12 -173.6(2) .
C1 Si1 O3 C12 4.7(2) .
Si1 O3 C12 C17 174.0(3) .
Si1 O3 C12 C13 -4.0(4) .
C17 C12 C13 C14 0.1(5) .
O3 C12 C13 C14 178.1(3) .
C17 C12 C13 C1 -177.6(3) .
O3 C12 C13 C1 0.4(4) .
C23 C1 C13 C14 -63.0(4) .
C3 C1 C13 C14 72.9(4) .
Si1 C1 C13 C14 -174.6(3) .
C23 C1 C13 C12 114.4(3) .
C3 C1 C13 C12 -109.7(3) .
Si1 C1 C13 C12 2.8(3) .
C12 C13 C14 C15 -0.1(5) .
C1 C13 C14 C15 177.2(3) .
C13 C14 C15 C16 -0.2(5) .
C13 C14 C15 C18 -177.6(3) .
C14 C15 C16 C17 0.4(5) .
C18 C15 C16 C17 177.7(3) .
C13 C12 C17 C16 0.1(5) .
O3 C12 C17 C16 -177.8(3) .
C15 C16 C17 C12 -0.3(5) .
C16 C15 C18 C20 11.5(5) .
C14 C15 C18 C20 -171.3(3) .
C16 C15 C18 C19 131.1(4) .
C14 C15 C18 C19 -51.7(4) .
C16 C15 C18 C21 -108.7(4) .
C14 C15 C18 C21 68.6(4) .
O2 Si1 O4 C22 -91.2(2) .
O3 Si1 O4 C22 97.4(2) .
O1 Si1 O4 C22 -176.8(2) .
C1 Si1 O4 C22 4.1(2) .
Si1 O4 C22 C27 175.9(3) .
Si1 O4 C22 C23 -3.7(4) .
C27 C22 C23 C24 0.6(5) .
O4 C22 C23 C24 -179.9(3) .
C27 C22 C23 C1 -178.9(3) .
O4 C22 C23 C1 0.7(4) .
C13 C1 C23 C24 70.1(4) .
C3 C1 C23 C24 -66.0(4) .
Si1 C1 C23 C24 -177.3(3) .
C13 C1 C23 C22 -110.5(3) .
C3 C1 C23 C22 113.5(3) .
Si1 C1 C23 C22 2.1(3) .
C22 C23 C24 C25 -0.2(5) .
C1 C23 C24 C25 179.2(3) .
C23 C24 C25 C26 -0.5(5) .
C23 C24 C25 C28 -179.9(3) .
C24 C25 C26 C27 0.8(5) .
C28 C25 C26 C27 -179.8(3) .
O4 C22 C27 C26 -179.9(3) .
C23 C22 C27 C26 -0.3(5) .
C25 C26 C27 C22 -0.4(5) .
C26 C25 C28 C31 1.2(5) .
C24 C25 C28 C31 -179.4(3) .
C26 C25 C28 C30 -119.5(4) .
C24 C25 C28 C30 59.9(4) .
C26 C25 C28 C29 121.2(4) .
C24 C25 C28 C29 -59.4(4) .
C32 C33 O5 C34 177.1(4) .
C33 O5 C34 C35 175.8(4) .
C36 C37 C38 C38 176.1(8) 3_667
